data_4106877
loop_
_publ_author_name
'Xue Xu'
'Hongjian Lu'
'Joshua V. Ruppel'
'Xin Cui'
'Silke Lopez de Mesa'
'Lukasz Wojtas'
'X. Peter Zhang'

_publ_section_title
;
 Highly Asymmetric Intramolecular Cyclopropanation of Acceptor-Substituted
 Diazoacetates by Co(II)-Based Metalloradical Catalysis: Iterative
 Approach for Development of New-Generation Catalysts
;
_journal_name_full 'Journal of the American Chemical Society'
_journal_page_first 15292
_journal_page_last 15295
_journal_paper_doi 10.1021/ja2062506
_journal_volume 133
_journal_year 2011
_chemical_absolute_configuration ad
_chemical_formula_moiety 'C11 H9 N O4 '
_chemical_formula_sum 'C11 H9 N O4'
_chemical_formula_weight 219.19
_chemical_name_systematic
;
 ?
;
_space_group_IT_number 19
_symmetry_cell_setting orthorhombic
_symmetry_space_group_name_Hall 'P 2ac 2ab'
_symmetry_space_group_name_H-M 'P 21 21 21'
_atom_sites_solution_hydrogens geom
_atom_sites_solution_primary direct
_atom_sites_solution_secondary difmap
_audit_creation_method SHELXL-97
_cell_angle_alpha 90.00
_cell_angle_beta 90.00
_cell_angle_gamma 90.00
_cell_formula_units_Z 8
_cell_length_a 6.02060(10)
_cell_length_b 15.7711(4)
_cell_length_c 21.0506(4)
_cell_measurement_reflns_used 7594
_cell_measurement_temperature 100(2)
_cell_measurement_theta_max 65.2
_cell_measurement_theta_min 3.5
_cell_volume 1998.79(7)
_computing_cell_refinement 'APEX2 (Bruker, 2010); SAINT (Bruker, 2009)'
_computing_data_collection 'APEX2 (Bruker, 2010)'
_computing_data_reduction 'SAINT (Bruker, 2009);XPREP(Sheldrick,2008)'
_computing_publication_material 'APEX2 (Bruker, 2010)'
_computing_structure_refinement 'SHELXL-97 (Sheldrick, 2008)'
_computing_structure_solution 'SHELXS-97 (Sheldrick, 2008)'
_diffrn_ambient_temperature 100(2)
_diffrn_measured_fraction_theta_full 0.968
_diffrn_measured_fraction_theta_max 0.968
_diffrn_measurement_device_type 'BRUKER SMART APEXII CCD'
_diffrn_measurement_method 'omega scans'
_diffrn_radiation_monochromator graphite
_diffrn_radiation_source 'fine-focus sealed tube'
_diffrn_radiation_type CuK\a
_diffrn_radiation_wavelength 1.54178
_diffrn_reflns_av_R_equivalents 0.0431
_diffrn_reflns_av_sigmaI/netI 0.0317
_diffrn_reflns_limit_h_max 6
_diffrn_reflns_limit_h_min -5
_diffrn_reflns_limit_k_max 18
_diffrn_reflns_limit_k_min -18
_diffrn_reflns_limit_l_max 24
_diffrn_reflns_limit_l_min -24
_diffrn_reflns_number 16161
_diffrn_reflns_theta_full 66.65
_diffrn_reflns_theta_max 66.65
_diffrn_reflns_theta_min 3.50
_exptl_absorpt_coefficient_mu 0.954
_exptl_absorpt_correction_T_max 0.9538
_exptl_absorpt_correction_T_min 0.7015
_exptl_absorpt_correction_type multi-scan
_exptl_absorpt_process_details 'SADABS; (Sheldrick, 2003)'
_exptl_crystal_colour colorless
_exptl_crystal_density_diffrn 1.457
_exptl_crystal_description plate
_exptl_crystal_F_000 912
_exptl_crystal_size_max 0.40
_exptl_crystal_size_mid 0.20
_exptl_crystal_size_min 0.05
_refine_diff_density_max 0.441
_refine_diff_density_min -0.352
_refine_diff_density_rms 0.043
_refine_ls_abs_structure_details 'Flack H D (1983), Acta Cryst. A39, 876-881'
_refine_ls_abs_structure_Flack 0.1(2)
_refine_ls_extinction_coef 0.0010(2)
_refine_ls_extinction_expression Fc^*^=kFc[1+0.001xFc^2^\l^3^/sin(2\q)]^-1/4^
_refine_ls_extinction_method SHELXL
_refine_ls_goodness_of_fit_ref 1.084
_refine_ls_hydrogen_treatment constr
_refine_ls_matrix_type full
_refine_ls_number_parameters 290
_refine_ls_number_reflns 3418
_refine_ls_number_restraints 0
_refine_ls_restrained_S_all 1.084
_refine_ls_R_factor_all 0.0407
_refine_ls_R_factor_gt 0.0379
_refine_ls_shift/su_max 0.001
_refine_ls_shift/su_mean 0.000
_refine_ls_structure_factor_coef Fsqd
_refine_ls_weighting_details 'calc w=1/[\s^2^(Fo^2^)+(0.0386P)^2^+0.9664P] where P=(Fo^2^+2Fc^2^)/3'
_refine_ls_weighting_scheme calc
_refine_ls_wR_factor_gt 0.0914
_refine_ls_wR_factor_ref 0.0931
_reflns_number_gt 3209
_reflns_number_total 3418
_reflns_threshold_expression >2sigma(I)
_cod_data_source_file ja2062506_si_003.cif
_cod_data_source_block 2e
_cod_database_code 4106877

loop_
_symmetry_equiv_pos_as_xyz
'x, y, z'
'-x+1/2, -y, z+1/2'
'-x, y+1/2, -z+1/2'
'x+1/2, -y+1/2, -z'

loop_
_atom_site_label
_atom_site_type_symbol
_atom_site_fract_x
_atom_site_fract_y
_atom_site_fract_z
_atom_site_U_iso_or_equiv
_atom_site_adp_type
_atom_site_occupancy
_atom_site_symmetry_multiplicity
_atom_site_calc_flag
_atom_site_refinement_flags
C1 C 0.3537(4) 0.52044(15) 0.88135(11) 0.0288(5) Uani 1 1 d .
H1 H 0.4003 0.4714 0.8588 0.035 Uiso 1 1 calc R
N1 N 0.2388(3) 0.40089(11) 1.01513(9) 0.0231(4) Uani 1 1 d .
O1 O -0.2085(3) 0.28039(10) 0.94445(7) 0.0265(4) Uani 1 1 d .
C2 C 0.4866(4) 0.59250(16) 0.88142(12) 0.0342(6) Uani 1 1 d .
H2 H 0.6237 0.5924 0.8591 0.041 Uiso 1 1 calc R
O2 O -0.1904(3) 0.31294(9) 1.04747(7) 0.0273(4) Uani 1 1 d .
C3 C 0.4201(5) 0.66412(15) 0.91379(11) 0.0332(6) Uani 1 1 d .
H3 H 0.5121 0.7131 0.9143 0.040 Uiso 1 1 calc R
O3 O 0.4291(3) 0.40330(10) 0.99487(8) 0.0303(4) Uani 1 1 d .
C4 C 0.2184(5) 0.66445(14) 0.94569(11) 0.0317(6) Uani 1 1 d .
H4 H 0.1708 0.7140 0.9675 0.038 Uiso 1 1 calc R
O4 O 0.1830(3) 0.42206(10) 1.06878(7) 0.0322(4) Uani 1 1 d .
C5 C 0.0859(4) 0.59224(14) 0.94569(10) 0.0259(5) Uani 1 1 d .
H5 H -0.0520 0.5927 0.9676 0.031 Uiso 1 1 calc R
C6 C 0.1530(4) 0.51962(13) 0.91404(10) 0.0237(5) Uani 1 1 d .
C7 C 0.0117(4) 0.44180(14) 0.91784(10) 0.0227(5) Uani 1 1 d .
H7 H -0.1494 0.4505 0.9083 0.027 Uiso 1 1 calc R
C8 C 0.1003(4) 0.35560(14) 0.90259(10) 0.0232(5) Uani 1 1 d .
H8 H 0.2552 0.3492 0.8861 0.028 Uiso 1 1 calc R
C9 C -0.0722(4) 0.28866(14) 0.88784(10) 0.0259(5) Uani 1 1 d .
H9A H -0.1642 0.3062 0.8511 0.031 Uiso 1 1 calc R
H9B H 0.0003 0.2340 0.8776 0.031 Uiso 1 1 calc R
C10 C -0.1223(4) 0.32215(13) 0.99477(10) 0.0223(5) Uani 1 1 d .
C11 C 0.0627(4) 0.37669(13) 0.97081(10) 0.0211(5) Uani 1 1 d .
C21 C 0.3311(4) 0.15809(14) 0.80116(11) 0.0285(5) Uani 1 1 d .
H21 H 0.4595 0.1511 0.8269 0.034 Uiso 1 1 calc R
N21 N 0.3170(5) -0.06653(13) 0.76615(11) 0.0433(6) Uani 1 1 d .
O21 O 0.2515(3) -0.11647(10) 0.93169(7) 0.0277(4) Uani 1 1 d .
C22 C 0.3197(5) 0.22496(15) 0.75908(12) 0.0351(6) Uani 1 1 d .
H22 H 0.4387 0.2643 0.7563 0.042 Uiso 1 1 calc R
O22 O 0.5652(3) -0.13548(11) 0.87801(10) 0.0431(5) Uani 1 1 d .
C23 C 0.1342(5) 0.23445(16) 0.72097(12) 0.0372(7) Uani 1 1 d .
H23 H 0.1266 0.2802 0.6917 0.045 Uiso 1 1 calc R
O23 O 0.5172(5) -0.06879(16) 0.75388(12) 0.0756(8) Uani 1 1 d .
C24 C -0.0395(5) 0.17790(16) 0.72517(12) 0.0364(6) Uani 1 1 d .
H24 H -0.1667 0.1848 0.6990 0.044 Uiso 1 1 calc R
O24 O 0.1677(5) -0.06841(13) 0.72755(9) 0.0645(7) Uani 1 1 d .
C25 C -0.0286(4) 0.11078(15) 0.76768(10) 0.0292(5) Uani 1 1 d .
H25 H -0.1481 0.0716 0.7703 0.035 Uiso 1 1 calc R
C26 C 0.1561(4) 0.10074(14) 0.80630(10) 0.0239(5) Uani 1 1 d .
C27 C 0.1763(4) 0.03175(14) 0.85426(10) 0.0230(5) Uani 1 1 d .
H27 H 0.2352 0.0505 0.8964 0.028 Uiso 1 1 calc R
C28 C 0.0278(4) -0.04293(14) 0.85697(11) 0.0253(5) Uani 1 1 d .
H28 H -0.1014 -0.0471 0.8273 0.030 Uiso 1 1 calc R
C29 C 0.0234(4) -0.09009(16) 0.91955(11) 0.0293(5) Uani 1 1 d .
H29A H -0.0305 -0.0527 0.9540 0.035 Uiso 1 1 calc R
H29B H -0.0756 -0.1401 0.9168 0.035 Uiso 1 1 calc R
C30 C 0.3827(4) -0.10671(14) 0.88012(12) 0.0272(5) Uani 1 1 d .
C31 C 0.2574(4) -0.05663(14) 0.83268(11) 0.0252(5) Uani 1 1 d .

loop_
_atom_site_aniso_label
_atom_site_aniso_U_11
_atom_site_aniso_U_22
_atom_site_aniso_U_33
_atom_site_aniso_U_23
_atom_site_aniso_U_13
_atom_site_aniso_U_12
C1 0.0356(15) 0.0240(12) 0.0269(12) 0.0032(10) 0.0031(10) 0.0034(10)
N1 0.0275(12) 0.0153(9) 0.0263(10) 0.0033(8) -0.0034(8) 0.0009(8)
O1 0.0273(9) 0.0223(8) 0.0300(9) -0.0040(7) -0.0002(7) -0.0036(7)
C2 0.0350(15) 0.0317(13) 0.0357(13) 0.0130(11) 0.0005(11) -0.0041(11)
O2 0.0319(9) 0.0217(8) 0.0282(9) 0.0045(6) 0.0050(7) 0.0012(7)
C3 0.0451(16) 0.0243(13) 0.0302(12) 0.0090(10) -0.0101(11) -0.0109(11)
O3 0.0245(9) 0.0287(9) 0.0378(9) 0.0012(7) -0.0026(7) 0.0019(7)
C4 0.0563(17) 0.0164(11) 0.0224(12) 0.0006(9) -0.0056(11) -0.0010(11)
O4 0.0421(11) 0.0328(9) 0.0218(8) -0.0041(7) -0.0004(7) -0.0056(8)
C5 0.0373(14) 0.0212(11) 0.0193(11) 0.0037(9) 0.0008(10) 0.0014(10)
C6 0.0341(14) 0.0194(11) 0.0176(11) 0.0029(9) -0.0039(9) 0.0007(9)
C7 0.0259(12) 0.0231(11) 0.0191(11) 0.0006(9) -0.0017(9) 0.0018(9)
C8 0.0289(13) 0.0199(11) 0.0208(11) -0.0011(9) 0.0005(9) 0.0001(9)
C9 0.0360(14) 0.0205(11) 0.0212(11) -0.0013(9) -0.0021(10) -0.0004(10)
C10 0.0264(12) 0.0130(10) 0.0275(12) 0.0009(9) -0.0010(9) 0.0039(9)
C11 0.0250(13) 0.0182(11) 0.0200(11) -0.0022(8) 0.0006(9) 0.0019(9)
C21 0.0304(13) 0.0258(12) 0.0294(12) -0.0045(10) 0.0046(10) 0.0000(10)
N21 0.081(2) 0.0186(10) 0.0305(13) 0.0014(9) 0.0206(14) 0.0084(12)
O21 0.0305(9) 0.0264(8) 0.0261(8) 0.0037(7) -0.0035(6) 0.0017(7)
C22 0.0465(17) 0.0234(12) 0.0354(14) 0.0014(10) 0.0119(12) -0.0013(12)
O22 0.0266(11) 0.0296(9) 0.0732(13) 0.0119(9) 0.0078(9) 0.0043(8)
C23 0.060(2) 0.0256(12) 0.0261(13) 0.0056(10) 0.0082(12) 0.0104(12)
O23 0.0913(19) 0.0653(15) 0.0702(15) 0.0292(12) 0.0589(14) 0.0403(14)
C24 0.0482(17) 0.0333(13) 0.0276(12) 0.0014(11) -0.0047(11) 0.0063(13)
O24 0.127(2) 0.0411(12) 0.0250(10) -0.0093(9) -0.0027(13) -0.0162(14)
C25 0.0358(14) 0.0266(12) 0.0251(12) -0.0031(10) -0.0029(10) 0.0027(10)
C26 0.0349(13) 0.0168(10) 0.0201(10) -0.0055(8) 0.0040(9) 0.0032(10)
C27 0.0276(13) 0.0200(11) 0.0213(11) -0.0045(8) -0.0004(9) 0.0039(10)
C28 0.0275(13) 0.0249(12) 0.0236(12) 0.0028(9) 0.0002(9) 0.0013(10)
C29 0.0272(13) 0.0315(13) 0.0292(12) 0.0042(10) 0.0040(10) 0.0025(10)
C30 0.0266(14) 0.0175(11) 0.0374(13) 0.0021(10) 0.0026(10) -0.0025(10)
C31 0.0313(14) 0.0199(11) 0.0245(12) 0.0000(9) 0.0066(10) -0.0009(10)

loop_
_atom_type_symbol
_atom_type_description
_atom_type_scat_dispersion_real
_atom_type_scat_dispersion_imag
_atom_type_scat_source
C C 0.0181 0.0091 'International Tables Vol C Tables 4.2.6.8 and 6.1.1.4'
H H 0.0000 0.0000 'International Tables Vol C Tables 4.2.6.8 and 6.1.1.4'
N N 0.0311 0.0180 'International Tables Vol C Tables 4.2.6.8 and 6.1.1.4'
O O 0.0492 0.0322 'International Tables Vol C Tables 4.2.6.8 and 6.1.1.4'

loop_
_geom_angle_atom_site_label_1
_geom_angle_atom_site_label_2
_geom_angle_atom_site_label_3
_geom_angle
C6 C1 C2 120.5(2)
C6 C1 H1 119.8
C2 C1 H1 119.8
O4 N1 O3 124.75(19)
O4 N1 C11 117.41(19)
O3 N1 C11 117.69(18)
C10 O1 C9 112.50(17)
C3 C2 C1 120.2(2)
C3 C2 H2 119.9
C1 C2 H2 119.9
C2 C3 C4 119.8(2)
C2 C3 H3 120.1
C4 C3 H3 120.1
C3 C4 C5 119.9(2)
C3 C4 H4 120.0
C5 C4 H4 120.0
C6 C5 C4 120.6(2)
C6 C5 H5 119.7
C4 C5 H5 119.7
C5 C6 C1 118.9(2)
C5 C6 C7 119.1(2)
C1 C6 C7 121.9(2)
C6 C7 C8 122.1(2)
C6 C7 C11 118.05(19)
C8 C7 C11 58.69(14)
C6 C7 H7 115.4
C8 C7 H7 115.4
C11 C7 H7 115.4
C11 C8 C7 62.38(14)
C11 C8 C9 104.42(19)
C7 C8 C9 115.7(2)
C11 C8 H8 119.9
C7 C8 H8 119.9
C9 C8 H8 119.9
O1 C9 C8 106.38(17)
O1 C9 H9A 110.5
C8 C9 H9A 110.5
O1 C9 H9B 110.5
C8 C9 H9B 110.5
H9A C9 H9B 108.6
O2 C10 O1 122.6(2)
O2 C10 C11 129.8(2)
O1 C10 C11 107.58(18)
N1 C11 C8 124.2(2)
N1 C11 C10 118.36(18)
C8 C11 C10 108.03(18)
N1 C11 C7 115.51(18)
C8 C11 C7 58.94(14)
C10 C11 C7 118.49(19)
C22 C21 C26 120.6(2)
C22 C21 H21 119.7
C26 C21 H21 119.7
O24 N21 O23 125.7(3)
O24 N21 C31 117.8(3)
O23 N21 C31 116.5(3)
C30 O21 C29 112.16(17)
C21 C22 C23 119.7(2)
C21 C22 H22 120.2
C23 C22 H22 120.2
C24 C23 C22 120.4(2)
C24 C23 H23 119.8
C22 C23 H23 119.8
C23 C24 C25 120.0(3)
C23 C24 H24 120.0
C25 C24 H24 120.0
C24 C25 C26 120.2(2)
C24 C25 H25 119.9
C26 C25 H25 119.9
C25 C26 C21 119.2(2)
C25 C26 C27 123.1(2)
C21 C26 C27 117.7(2)
C28 C27 C26 123.9(2)
C28 C27 C31 58.96(16)
C26 C27 C31 119.04(18)
C28 C27 H27 114.5
C26 C27 H27 114.5
C31 C27 H27 114.5
C27 C28 C31 62.72(16)
C27 C28 C29 115.8(2)
C31 C28 C29 104.10(19)
C27 C28 H28 119.9
C31 C28 H28 119.9
C29 C28 H28 119.9
O21 C29 C28 106.07(18)
O21 C29 H29A 110.5
C28 C29 H29A 110.5
O21 C29 H29B 110.5
C28 C29 H29B 110.5
H29A C29 H29B 108.7
O22 C30 O21 121.8(2)
O22 C30 C31 130.5(2)
O21 C30 C31 107.8(2)
N21 C31 C30 117.8(2)
N21 C31 C28 125.1(2)
C30 C31 C28 108.58(19)
N21 C31 C27 117.26(19)
C30 C31 C27 116.37(19)
C28 C31 C27 58.32(15)

loop_
_geom_bond_atom_site_label_1
_geom_bond_atom_site_label_2
_geom_bond_distance
C1 C6 1.390(3)
C1 C2 1.390(4)
C1 H1 0.9500
N1 O4 1.225(2)
N1 O3 1.223(3)
N1 C11 1.463(3)
O1 C10 1.351(3)
O1 C9 1.453(3)
C2 C3 1.379(4)
C2 H2 0.9500
O2 C10 1.192(3)
C3 C4 1.388(4)
C3 H3 0.9500
C4 C5 1.390(3)
C4 H4 0.9500
C5 C6 1.385(3)
C5 H5 0.9500
C6 C7 1.496(3)
C7 C8 1.495(3)
C7 C11 1.547(3)
C7 H7 1.0000
C8 C11 1.491(3)
C8 C9 1.513(3)
C8 H8 1.0000
C9 H9A 0.9900
C9 H9B 0.9900
C10 C11 1.495(3)
C21 C22 1.379(3)
C21 C26 1.393(3)
C21 H21 0.9500
N21 O24 1.212(4)
N21 O23 1.234(4)
N21 C31 1.454(3)
O21 C30 1.351(3)
O21 C29 1.457(3)
C22 C23 1.383(4)
C22 H22 0.9500
O22 C30 1.190(3)
C23 C24 1.377(4)
C23 H23 0.9500
C24 C25 1.388(3)
C24 H24 0.9500
C25 C26 1.387(3)
C25 H25 0.9500
C26 C27 1.489(3)
C27 C28 1.480(3)
C27 C31 1.545(3)
C27 H27 1.0000
C28 C31 1.490(3)
C28 C29 1.513(3)
C28 H28 1.0000
C29 H29A 0.9900
C29 H29B 0.9900
C30 C31 1.480(3)

loop_
_geom_torsion_atom_site_label_1
_geom_torsion_atom_site_label_2
_geom_torsion_atom_site_label_3
_geom_torsion_atom_site_label_4
_geom_torsion
C6 C1 C2 C3 -0.3(4)
C1 C2 C3 C4 -0.8(4)
C2 C3 C4 C5 1.0(3)
C3 C4 C5 C6 -0.1(3)
C4 C5 C6 C1 -1.0(3)
C4 C5 C6 C7 176.9(2)
C2 C1 C6 C5 1.2(3)
C2 C1 C6 C7 -176.7(2)
C5 C6 C7 C8 -161.2(2)
C1 C6 C7 C8 16.7(3)
C5 C6 C7 C11 -92.3(3)
C1 C6 C7 C11 85.5(3)
C6 C7 C8 C11 105.6(2)
C6 C7 C8 C9 -160.99(19)
C11 C7 C8 C9 93.5(2)
C10 O1 C9 C8 -10.2(2)
C11 C8 C9 O1 4.9(2)
C7 C8 C9 O1 -61.1(2)
C9 O1 C10 O2 -168.5(2)
C9 O1 C10 C11 10.9(2)
O4 N1 C11 C8 175.24(19)
O3 N1 C11 C8 -0.6(3)
O4 N1 C11 C10 -42.4(3)
O3 N1 C11 C10 141.9(2)
O4 N1 C11 C7 106.8(2)
O3 N1 C11 C7 -69.0(2)
C7 C8 C11 N1 -101.4(2)
C9 C8 C11 N1 146.8(2)
C7 C8 C11 C10 112.9(2)
C9 C8 C11 C10 1.2(2)
C9 C8 C11 C7 -111.7(2)
O2 C10 C11 N1 24.1(3)
O1 C10 C11 N1 -155.28(18)
O2 C10 C11 C8 172.1(2)
O1 C10 C11 C8 -7.3(2)
O2 C10 C11 C7 -124.1(2)
O1 C10 C11 C7 56.5(2)
C6 C7 C11 N1 3.7(3)
C8 C7 C11 N1 116.1(2)
C6 C7 C11 C8 -112.4(2)
C6 C7 C11 C10 152.8(2)
C8 C7 C11 C10 -94.8(2)
C26 C21 C22 C23 -0.9(3)
C21 C22 C23 C24 0.5(4)
C22 C23 C24 C25 -0.2(4)
C23 C24 C25 C26 0.4(3)
C24 C25 C26 C21 -0.9(3)
C24 C25 C26 C27 178.2(2)
C22 C21 C26 C25 1.2(3)
C22 C21 C26 C27 -178.0(2)
C25 C26 C27 C28 13.4(3)
C21 C26 C27 C28 -167.6(2)
C25 C26 C27 C31 83.7(3)
C21 C26 C27 C31 -97.3(3)
C26 C27 C28 C31 106.1(2)
C26 C27 C28 C29 -160.7(2)
C31 C27 C28 C29 93.2(2)
C30 O21 C29 C28 -12.2(2)
C27 C28 C29 O21 -58.2(3)
C31 C28 C29 O21 8.0(2)
C29 O21 C30 O22 -169.4(2)
C29 O21 C30 C31 10.9(2)
O24 N21 C31 C30 140.0(2)
O23 N21 C31 C30 -42.9(3)
O24 N21 C31 C28 -4.2(3)
O23 N21 C31 C28 172.9(2)
O24 N21 C31 C27 -73.1(3)
O23 N21 C31 C27 104.0(3)
O22 C30 C31 N21 25.4(4)
O21 C30 C31 N21 -155.0(2)
O22 C30 C31 C28 175.1(2)
O21 C30 C31 C28 -5.3(2)
O22 C30 C31 C27 -121.7(3)
O21 C30 C31 C27 57.9(3)
C27 C28 C31 N21 -103.0(2)
C29 C28 C31 N21 145.0(2)
C27 C28 C31 C30 110.1(2)
C29 C28 C31 C30 -2.0(2)
C29 C28 C31 C27 -112.1(2)
C28 C27 C31 N21 116.2(3)
C26 C27 C31 N21 2.0(3)
C28 C27 C31 C30 -96.4(2)
C26 C27 C31 C30 149.3(2)
C26 C27 C31 C28 -114.3(2)
